data_4032079
loop_
_publ_author_name
'Taher, Ehab S.'
'Guest, Prue'
'Benton, Amanda'
'Ma, Xinghua'
'Banwell, Martin G.'
'Willis, Anthony C.'
'Seiser, Tobias'
'Newton, Trevor W.'
'Hutzler, Johannes'

_publ_section_title
;
 The Synthesis of Certain Phomentrioloxin A Analogues and Their Evaluation
 as Herbicidal Agents.
;
_journal_issue 1
_journal_name_full 'The Journal of organic chemistry'
_journal_page_first 211
_journal_page_last 233
_journal_paper_doi 10.1021/acs.joc.6b02372
_journal_volume 82
_journal_year 2017
_chemical_absolute_configuration syn
_chemical_compound_source local
_chemical_formula_moiety 'C17 H22 O4'
_chemical_formula_sum 'C17 H22 O4'
_chemical_formula_weight 290.36
_space_group_IT_number 4
_symmetry_cell_setting monoclinic
_symmetry_space_group_name_Hall 'P 2yb'
_symmetry_space_group_name_H-M 'P 1 21 1'
_atom_sites_solution_hydrogens geom
_atom_sites_solution_primary direct
_audit_creation_date 14-10-08
_audit_creation_method CRYSTALS_ver_14.40
_audit_update_record
;
2014-10-08 - C17 H22 O4
            by Anthony C. Willis
            for Ehab Taher and Martin Banwell


2014-10-08 - passes checkcif tests

;
_cell_angle_alpha 90
_cell_angle_beta 90.035(4)
_cell_angle_gamma 90
_cell_formula_units_Z 2
_cell_length_a 4.7176(2)
_cell_length_b 11.7310(4)
_cell_length_c 13.7171(6)
_cell_measurement_reflns_used 5702
_cell_measurement_temperature 150
_cell_measurement_theta_max 71
_cell_measurement_theta_min 5
_cell_volume 759.13(5)
_computing_cell_refinement 'CrysAlisPro (Agilent Technologies, 2014)'
_computing_data_collection
;
CrysAlisPro, Agilent Technologies,
Version 1.171.37.33d (release 23-04-2014 CrysAlis171 .NET)
(compiled Apr 23 2014,17:37:27)
;
_computing_data_reduction 'CrysAlisPro (Agilent Technologies, 2014)'
_computing_molecular_graphics 'PLATON (Spek, 2008)'
_computing_publication_material 'CRYSTALS (Betteridge et al., 2003)'
_computing_structure_refinement
;
CRYSTALS (Betteridge et al., 2003)' 
PLATON (Spek, 2008)
;
_computing_structure_solution 'SIR92 (Altomare et al., 1994)'
_diffrn_ambient_temperature 150
_diffrn_measured_fraction_theta_full 0.999
_diffrn_measured_fraction_theta_max 0.999
_diffrn_measurement_device Area
_diffrn_measurement_device_type 'SuperNova, Dual, Cu at zero, EosS2'
_diffrn_measurement_method \w
_diffrn_radiation_monochromator mirror
_diffrn_radiation_source 'Supernova (Cu) X-ray Source'
_diffrn_radiation_type 'Cu K\a'
_diffrn_radiation_wavelength 1.54180
_diffrn_reflns_av_R_equivalents 0.039
_diffrn_reflns_limit_h_max 5
_diffrn_reflns_limit_h_min -5
_diffrn_reflns_limit_k_max 14
_diffrn_reflns_limit_k_min -14
_diffrn_reflns_limit_l_max 16
_diffrn_reflns_limit_l_min -16
_diffrn_reflns_number 10962
_diffrn_reflns_theta_full 71.497
_diffrn_reflns_theta_max 71.497
_diffrn_reflns_theta_min 4.961
_diffrn_standards_number 0
_exptl_absorpt_coefficient_mu 0.727
_exptl_absorpt_correction_T_max 0.98
_exptl_absorpt_correction_T_min 0.69
_exptl_absorpt_correction_type multi-scan
_exptl_absorpt_process_details
;
CrysAlisPro, Agilent Technologies,
Version 1.171.37.33d (release 23-04-2014 CrysAlis171 .NET)
(compiled Apr 23 2014,17:37:27)
;
_exptl_crystal_colour colourless
_exptl_crystal_density_diffrn 1.270
_exptl_crystal_density_method 'not measured'
_exptl_crystal_description plate
_exptl_crystal_F_000 312
_exptl_crystal_size_max 0.364
_exptl_crystal_size_mid 0.191
_exptl_crystal_size_min 0.030
_refine_diff_density_max 0.34
_refine_diff_density_min -0.22
_refine_ls_abs_structure_details
;
The enantiomer has been assigned by reference to an unchanging chiral
centre in the synthetic procedure.
;
_refine_ls_extinction_method None
_refine_ls_goodness_of_fit_ref 1.0058
_refine_ls_hydrogen_treatment constr
_refine_ls_matrix_type full
_refine_ls_number_parameters 191
_refine_ls_number_reflns 1541
_refine_ls_number_restraints 1
_refine_ls_R_factor_all 0.0802
_refine_ls_R_factor_gt 0.0801
_refine_ls_shift/su_max 0.0197771
_refine_ls_shift/su_mean 0.0048445
_refine_ls_structure_factor_coef Fsqd
_refine_ls_weighting_details
;
 Method= Modified Sheldrick 
 w=1/[\s^2^(F^2^) + ( 0.16P)^2^ + 1.27P] 
 ,where P=(max(Fo^2^,0) + 2Fc^2^)/3 
;
_refine_ls_weighting_scheme calc
_refine_ls_wR_factor_all 0.2203
_refine_ls_wR_factor_gt 0.2202
_refine_ls_wR_factor_ref 0.2203
_reflns_limit_h_max 5
_reflns_limit_h_min -5
_reflns_limit_k_max 14
_reflns_limit_k_min 0
_reflns_limit_l_max 16
_reflns_limit_l_min 0
_reflns_number_gt 1536
_reflns_number_total 1556
_reflns_threshold_expression I>2.0\s(I)
_oxford_diffrn_Wilson_B_factor 2.65
_oxford_diffrn_Wilson_scale 0.01
_oxford_refine_ls_r_factor_ref 0.0802
_oxford_refine_ls_scale 12(2)
_oxford_reflns_number_all 1541
_oxford_reflns_threshold_expression_ref I>-10.0\s(I)
_oxford_structure_analysis_title 'Z:\ban1453SN\Tony_ban1453SN_data At 10:20 on'
_cod_data_source_file jo6b02372_si_002.cif
_cod_data_source_block ban1453SN
_cod_depositor_comments 'Adding full bibliography for 4032077--4032079.cif.'
_cod_original_sg_symbol_Hall 'P 2yb '
_cod_original_sg_symbol_H-M 'P 1 21 1 '
_cod_database_code 4032079

loop_
_symmetry_equiv_pos_as_xyz
x,y,z
-x,y+1/2,-z

loop_
_atom_site_label
_atom_site_type_symbol
_atom_site_fract_x
_atom_site_fract_y
_atom_site_fract_z
_atom_site_U_iso_or_equiv
_atom_site_occupancy
_atom_site_adp_type
_atom_site_refinement_flags_posn
O1 O 0.3118(11) 0.5966(4) 0.9132(4) 0.0259 1.0000 Uani .
O2 O -0.1915(12) 0.6705(5) 1.0030(4) 0.0313 1.0000 Uani .
O3 O -0.0170(13) 0.8884(5) 1.0594(4) 0.0303 1.0000 Uani .
O4 O 0.0056(13) 0.9932(5) 0.8808(4) 0.0293 1.0000 Uani .
C1 C 0.484(2) 0.6188(7) 0.4967(8) 0.0392 1.0000 Uani .
C2 C 0.600(2) 0.5922(8) 0.4082(7) 0.0406 1.0000 Uani .
C3 C 0.808(2) 0.5026(9) 0.4059(8) 0.0484 1.0000 Uani .
C4 C 0.877(2) 0.4463(8) 0.4875(7) 0.0375 1.0000 Uani .
C5 C 0.7510(18) 0.4697(9) 0.5767(7) 0.0405 1.0000 Uani .
C6 C 0.5621(19) 0.5568(7) 0.5821(6) 0.0354 1.0000 Uani .
C7 C 0.520(3) 0.6529(10) 0.3176(8) 0.0514 1.0000 Uani .
C8 C 1.097(2) 0.3482(8) 0.4839(10) 0.0509 1.0000 Uani .
C9 C 0.436(2) 0.5908(6) 0.6762(6) 0.0333 1.0000 Uani .
C10 C 0.3997(17) 0.7027(6) 0.7038(5) 0.0247 1.0000 Uani .
C11 C 0.2845(15) 0.7491(6) 0.7962(6) 0.0247 1.0000 Uani .
C12 C 0.1198(17) 0.6706(6) 0.8609(6) 0.0252 1.0000 Uani .
C13 C -0.0594(15) 0.7420(7) 0.9348(6) 0.0248 1.0000 Uani .
C14 C 0.1249(16) 0.8297(6) 0.9846(5) 0.0224 1.0000 Uani .
C15 C 0.2338(17) 0.9157(7) 0.9092(6) 0.0278 1.0000 Uani .
C16 C 0.3358(16) 0.8584(6) 0.8194(5) 0.0250 1.0000 Uani .
C17 C 0.031(3) 0.8491(10) 1.1531(6) 0.0554 1.0000 Uani .
H11 H 0.3522 0.6779 0.5003 0.0462 1.0000 Uiso R
H31 H 0.8930 0.4840 0.3465 0.0570 1.0000 Uiso R
H51 H 0.7953 0.4278 0.6324 0.0476 1.0000 Uiso R
H71 H 0.5492 0.6058 0.2615 0.0761 1.0000 Uiso R
H72 H 0.6272 0.7219 0.3106 0.0760 1.0000 Uiso R
H73 H 0.3213 0.6714 0.3211 0.0759 1.0000 Uiso R
H81 H 1.1055 0.3133 0.5484 0.0761 1.0000 Uiso R
H82 H 1.2826 0.3785 0.4661 0.0760 1.0000 Uiso R
H83 H 1.0387 0.2927 0.4356 0.0757 1.0000 Uiso R
H91 H 0.3806 0.5337 0.7193 0.0408 1.0000 Uiso R
H101 H 0.4513 0.7564 0.6574 0.0300 1.0000 Uiso R
H121 H -0.0046 0.6251 0.8205 0.0303 1.0000 Uiso R
H131 H -0.2083 0.7816 0.8988 0.0310 1.0000 Uiso R
H141 H 0.2891 0.7903 1.0138 0.0269 1.0000 Uiso R
H151 H 0.3866 0.9603 0.9384 0.0331 1.0000 Uiso R
H161 H 0.4437 0.9019 0.7767 0.0303 1.0000 Uiso R
H171 H -0.0366 0.9023 1.2004 0.0788 1.0000 Uiso R
H172 H 0.2317 0.8378 1.1620 0.0789 1.0000 Uiso R
H173 H -0.0653 0.7780 1.1627 0.0792 1.0000 Uiso R
H1 H 0.2325 0.5353 0.9225 0.0309 1.0000 Uiso R
H2 H -0.3397 0.6465 0.9795 0.0372 1.0000 Uiso R
H4 H 0.0311 1.0530 0.9105 0.0353 1.0000 Uiso R

loop_
_atom_site_aniso_label
_atom_site_aniso_U_11
_atom_site_aniso_U_22
_atom_site_aniso_U_33
_atom_site_aniso_U_23
_atom_site_aniso_U_13
_atom_site_aniso_U_12
O1 0.018(2) 0.018(2) 0.042(3) 0.000(2) -0.002(2) -0.001(2)
O2 0.030(3) 0.025(3) 0.039(3) 0.007(2) 0.005(3) 0.001(2)
O3 0.031(3) 0.027(3) 0.033(3) -0.004(2) 0.006(3) 0.005(3)
O4 0.030(3) 0.019(2) 0.039(3) 0.001(2) -0.003(3) 0.003(2)
C1 0.033(4) 0.033(4) 0.052(4) -0.002(4) -0.004(4) 0.004(3)
C2 0.043(4) 0.042(5) 0.037(4) -0.003(4) 0.005(4) -0.001(4)
C3 0.044(5) 0.045(5) 0.056(5) -0.020(5) 0.011(4) -0.021(5)
C4 0.036(4) 0.031(4) 0.046(5) -0.009(4) -0.003(4) 0.006(3)
C5 0.027(4) 0.050(6) 0.044(5) -0.005(4) -0.003(3) -0.005(4)
C6 0.038(5) 0.027(4) 0.041(4) -0.003(3) -0.002(4) 0.001(4)
C7 0.051(6) 0.052(6) 0.051(6) -0.009(5) 0.010(5) 0.000(6)
C8 0.028(4) 0.034(5) 0.090(8) -0.003(5) -0.015(5) 0.005(4)
C9 0.055(5) 0.010(3) 0.035(4) 0.000(3) 0.002(4) 0.002(3)
C10 0.031(3) 0.017(3) 0.027(3) -0.008(3) 0.002(3) -0.007(3)
C11 0.019(3) 0.020(3) 0.036(4) 0.002(3) -0.002(3) -0.006(3)
C12 0.029(3) 0.011(3) 0.036(4) -0.007(3) -0.007(3) 0.001(3)
C13 0.020(3) 0.029(4) 0.026(3) 0.002(3) 0.004(3) -0.003(3)
C14 0.021(3) 0.012(3) 0.034(4) -0.008(3) -0.006(3) -0.003(3)
C15 0.027(4) 0.020(3) 0.037(4) -0.001(3) -0.004(3) 0.005(3)
C16 0.025(4) 0.018(3) 0.032(3) -0.005(3) 0.000(3) 0.007(3)
C17 0.090(9) 0.048(6) 0.028(4) 0.003(4) 0.011(5) -0.002(6)

loop_
_atom_type_symbol
_atom_type_scat_dispersion_real
_atom_type_scat_dispersion_imag
_atom_type_scat_Cromer_Mann_a1
_atom_type_scat_Cromer_Mann_b1
_atom_type_scat_Cromer_Mann_a2
_atom_type_scat_Cromer_Mann_b2
_atom_type_scat_Cromer_Mann_a3
_atom_type_scat_Cromer_Mann_b3
_atom_type_scat_Cromer_Mann_a4
_atom_type_scat_Cromer_Mann_b4
_atom_type_scat_Cromer_Mann_c
_atom_type_scat_source
C 0.0181 0.0091 2.3100 20.8439 1.0200 10.2075 1.5886 0.5687 0.8650 51.6512 0.2156 'International Tables Vol C 4.2.6.8 and 6.1.1.4'
H 0.0000 0.0000 0.4930 10.5109 0.3229 26.1257 0.1402 3.1424 0.0408 57.7998 0.0030 'International Tables Vol C 4.2.6.8 and 6.1.1.4'
O 0.0492 0.0322 3.0485 13.2771 2.2868 5.7011 1.5463 0.3239 0.8670 32.9089 0.2508 'International Tables Vol C 4.2.6.8 and 6.1.1.4'

loop_
_geom_angle_atom_site_label_1
_geom_angle_atom_site_label_2
_geom_angle_atom_site_label_3
_geom_angle
_geom_angle_publ_flag
C12 O1 H1 108.5 no
C13 O2 H2 108.8 no
C14 O3 C17 115.9(7) yes
C15 O4 H4 107.0 no
C2 C1 C6 120.7(8) yes
C2 C1 H11 118.9 no
C6 C1 H11 120.4 no
C1 C2 C3 117.3(9) yes
C1 C2 C7 122.3(9) yes
C3 C2 C7 120.4(9) yes
C2 C3 C4 120.5(9) yes
C2 C3 H31 118.9 no
C4 C3 H31 120.6 no
C3 C4 C5 122.3(9) yes
C3 C4 C8 120.2(9) yes
C5 C4 C8 117.5(9) yes
C4 C5 C6 118.6(9) yes
C4 C5 H51 121.4 no
C6 C5 H51 119.9 no
C1 C6 C5 120.5(9) yes
C1 C6 C9 118.4(8) yes
C5 C6 C9 121.1(8) yes
C2 C7 H71 111.1 no
C2 C7 H72 110.8 no
H71 C7 H72 109.2 no
C2 C7 H73 108.4 no
H71 C7 H73 108.2 no
H72 C7 H73 109.2 no
C4 C8 H81 108.0 no
C4 C8 H82 109.7 no
H81 C8 H82 110.3 no
C4 C8 H83 109.2 no
H81 C8 H83 110.5 no
H82 C8 H83 109.2 no
C6 C9 C10 123.2(7) yes
C6 C9 H91 118.2 no
C10 C9 H91 118.6 no
C9 C10 C11 129.0(7) yes
C9 C10 H101 115.2 no
C11 C10 H101 115.7 no
C10 C11 C12 118.2(6) yes
C10 C11 C16 119.1(7) yes
C12 C11 C16 122.7(7) yes
C11 C12 O1 109.8(6) yes
C11 C12 C13 109.6(6) yes
O1 C12 C13 109.8(6) yes
C11 C12 H121 108.3 no
O1 C12 H121 109.5 no
C13 C12 H121 109.8 no
C12 C13 O2 110.7(6) yes
C12 C13 C14 110.3(6) yes
O2 C13 C14 111.2(6) yes
C12 C13 H131 108.4 no
O2 C13 H131 107.6 no
C14 C13 H131 108.6 no
C13 C14 O3 113.0(6) yes
C13 C14 C15 109.6(6) yes
O3 C14 C15 109.3(6) yes
C13 C14 H141 108.4 no
O3 C14 H141 107.9 no
C15 C14 H141 108.5 no
C14 C15 O4 110.0(6) yes
C14 C15 C16 111.8(6) yes
O4 C15 C16 107.4(6) yes
C14 C15 H151 108.9 no
O4 C15 H151 108.6 no
C16 C15 H151 110.1 no
C15 C16 C11 124.8(8) yes
C15 C16 H161 116.9 no
C11 C16 H161 118.3 no
O3 C17 H171 111.1 no
O3 C17 H172 108.8 no
H171 C17 H172 109.3 no
O3 C17 H173 110.0 no
H171 C17 H173 108.5 no
H172 C17 H173 109.1 no

loop_
_geom_bond_atom_site_label_1
_geom_bond_atom_site_label_2
_geom_bond_distance
_geom_bond_publ_flag
O1 C12 1.445(9) yes
O1 H1 0.820 no
O2 C13 1.402(9) yes
O2 H2 0.820 no
O3 C14 1.406(10) yes
O3 C17 1.383(11) yes
O4 C15 1.462(9) yes
O4 H4 0.820 no
C1 C2 1.368(14) yes
C1 C6 1.427(13) yes
C1 H11 0.933 no
C2 C3 1.439(16) yes
C2 C7 1.481(15) yes
C3 C4 1.340(15) yes
C3 H31 0.933 no
C4 C5 1.389(13) yes
C4 C8 1.551(12) yes
C5 C6 1.358(13) yes
C5 H51 0.932 no
C6 C9 1.477(12) yes
C7 H71 0.958 no
C7 H72 0.960 no
C7 H73 0.962 no
C8 H81 0.976 no
C8 H82 0.975 no
C8 H83 0.970 no
C9 C10 1.376(10) yes
C9 H91 0.930 no
C10 C11 1.483(11) yes
C10 H101 0.927 no
C11 C12 1.497(11) yes
C11 C16 1.344(10) yes
C12 C13 1.564(10) yes
C12 H121 0.968 no
C13 C14 1.510(9) yes
C13 H131 0.976 no
C14 C15 1.533(11) yes
C14 H141 0.986 no
C15 C16 1.483(11) yes
C15 H151 0.977 no
C16 H161 0.929 no
C17 H171 0.955 no
C17 H172 0.965 no
C17 H173 0.958 no

loop_
_geom_contact_atom_site_label_1
_geom_contact_atom_site_label_2
_geom_contact_distance
_geom_contact_site_symmetry_2
_geom_contact_publ_flag
O1 O2 2.813(8) . no
O1 O2 2.785(8) 1_655 no
O1 C9 3.304(10) . no
O1 O3 2.836(8) 2_547 no
O2 C17 3.119(12) . no
O2 O4 2.763(8) 2_547 no
O2 O3 2.795(8) . no
O2 C15 3.229(10) 2_547 no
O3 O4 2.743(8) . no
C1 C4 3.509(13) 1_455 no
C1 C8 3.350(13) 2_756 no
C3 C16 3.588(13) 2_646 no
C6 C8 3.552(13) 1_455 no
C13 C16 3.536(10) 1_455 no

loop_
_geom_hbond_atom_site_label_D
_geom_hbond_atom_site_label_H
_geom_hbond_atom_site_label_A
_geom_hbond_site_symmetry_A
_geom_hbond_angle_DHA
_geom_hbond_distance_DH
_geom_hbond_distance_HA
_geom_hbond_distance_DA
_geom_hbond_publ_flag
O1 H1 O3 2_547 176 0.82 2.02 2.835(13) yes
O2 H2 O1 1_455 175 0.82 1.97 2.786(13) yes
O4 H4 O2 2_557 163 0.82 1.97 2.763(13) yes

loop_
_geom_torsion_atom_site_label_1
_geom_torsion_atom_site_label_2
_geom_torsion_atom_site_label_3
_geom_torsion_atom_site_label_4
_geom_torsion
_geom_torsion_publ_flag
C17 O3 C14 C13 98.1(9) no
C17 O3 C14 C15 -139.6(8) no
C6 C1 C2 C3 -1.9(13) no
C6 C1 C2 C7 178.7(9) no
C2 C1 C6 C5 -0.6(14) no
C2 C1 C6 C9 178.5(8) no
C1 C2 C3 C4 1.8(14) no
C7 C2 C3 C4 -178.9(10) no
C2 C3 C4 C5 1.0(15) no
C2 C3 C4 C8 178.8(9) no
C3 C4 C5 C6 -3.5(15) no
C8 C4 C5 C6 178.6(8) no
C4 C5 C6 C1 3.3(14) no
C4 C5 C6 C9 -175.8(8) no
C1 C6 C9 C10 -41.2(13) no
C5 C6 C9 C10 137.9(9) no
C6 C9 C10 C11 -178.2(8) no
C9 C10 C11 C12 -16.5(12) no
C9 C10 C11 C16 162.3(9) no
C10 C11 C12 O1 77.1(8) no
C10 C11 C12 C13 -162.2(6) no
C16 C11 C12 O1 -101.7(8) no
C16 C11 C12 C13 19.0(10) no
C10 C11 C16 C15 180.0(7) no
C12 C11 C16 C15 -1.3(12) no
O1 C12 C13 O2 -52.9(8) no
O1 C12 C13 C14 70.6(8) no
C11 C12 C13 O2 -173.6(6) no
C11 C12 C13 C14 -50.1(8) no
O2 C13 C14 O3 -50.5(8) no
O2 C13 C14 C15 -172.6(6) no
C12 C13 C14 O3 -173.6(6) no
C12 C13 C14 C15 64.3(8) no
O3 C14 C15 O4 -49.7(8) no
O3 C14 C15 C16 -168.9(6) no
C13 C14 C15 O4 74.6(8) no
C13 C14 C15 C16 -44.7(8) no
O4 C15 C16 C11 -106.8(8) no
C14 C15 C16 C11 13.9(11) no

loop_
_oxford_twin_element_scale_factors
0.588(6)
0.412(6)
